data_7048584
loop_
_publ_author_name
'Wang, Jin'
'Ruan, Ze-Yu'
'Li, Quan-Wen'
'Chen, Yan-Cong'
'Huang, Guo-Zhang'
'Liu, Jun-Liang'
'Reta, Daniel'
'Chilton, Nicholas F.'
'Wang, Zhen-Xing'
'Tong, Ming-Liang'

_publ_section_title
;
 Slow magnetic relaxation in a {EuCu<sub>5</sub>} metallacrown.
;
_journal_issue 5
_journal_name_full 'Dalton transactions (Cambridge, England : 2003)'
_journal_page_first 1686
_journal_page_last 1692
_journal_paper_doi 10.1039/c8dt04814b
_journal_volume 48
_journal_year 2019
_chemical_formula_moiety 'C89 H65 Cu5 Lu N15 O14, C5 H5 N, H2 O, C F3 O3 S'
_chemical_formula_sum 'C95 H76 Cu5 F3 Lu N16 O20 S'
_chemical_formula_weight 2343.44
_space_group_crystal_system triclinic
_space_group_IT_number 2
_space_group_name_Hall '-P 1'
_space_group_name_H-M_alt 'P -1'
_symmetry_space_group_name_Hall '-P 1'
_symmetry_space_group_name_H-M 'P -1'
_atom_sites_solution_hydrogens mixed
_atom_sites_solution_primary dual
_audit_creation_date 2018-12-20
_audit_creation_method
;
Olex2 1.2
(compiled 2018.05.29 svn.r3508 for OlexSys, GUI svn.r5506)
;
_audit_update_record
;
2018-12-21 deposited with the CCDC.
2018-12-26 downloaded from the CCDC.
;
_cell_angle_alpha 108.072(2)
_cell_angle_beta 106.380(2)
_cell_angle_gamma 93.023(2)
_cell_formula_units_Z 2
_cell_length_a 13.3798(6)
_cell_length_b 18.4376(8)
_cell_length_c 21.1189(10)
_cell_measurement_reflns_used 9950
_cell_measurement_temperature 120(2)
_cell_measurement_theta_max 27.52
_cell_measurement_theta_min 2.23
_cell_volume 4695.3(4)
_computing_cell_refinement 'SAINT v8.37A (Bruker, 2015)'
_computing_data_collection 'APEX3 v2016.1-0'
_computing_data_reduction 'SAINT v8.37A (Bruker, 2015)'
_computing_molecular_graphics 'Olex2 (Dolomanov et al., 2009)'
_computing_publication_material 'Olex2 (Dolomanov et al., 2009)'
_computing_structure_refinement 'ShelXL (Sheldrick, 2015)'
_computing_structure_solution 'ShelXT (Sheldrick, 2015)'
_diffrn_ambient_temperature 120(2)
_diffrn_detector 'Bruker PHOTON 100 CMOS detector'
_diffrn_detector_type 'CMOS active pixel sensor detector'
_diffrn_measured_fraction_theta_full 0.998
_diffrn_measured_fraction_theta_max 0.996
_diffrn_measurement_device_type 'Bruker D8 QUEST'
_diffrn_measurement_method '\f and \w scans'
_diffrn_radiation_monochromator 'mirror optics'
_diffrn_radiation_type MoK\a
_diffrn_radiation_wavelength 0.71073
_diffrn_reflns_av_R_equivalents 0.0502
_diffrn_reflns_av_unetI/netI 0.0407
_diffrn_reflns_Laue_measured_fraction_full 0.998
_diffrn_reflns_Laue_measured_fraction_max 0.996
_diffrn_reflns_limit_h_max 17
_diffrn_reflns_limit_h_min -17
_diffrn_reflns_limit_k_max 23
_diffrn_reflns_limit_k_min -23
_diffrn_reflns_limit_l_max 27
_diffrn_reflns_limit_l_min -26
_diffrn_reflns_number 100153
_diffrn_reflns_point_group_measured_fraction_full 0.998
_diffrn_reflns_point_group_measured_fraction_max 0.996
_diffrn_reflns_theta_full 25.242
_diffrn_reflns_theta_max 27.548
_diffrn_reflns_theta_min 1.068
_diffrn_source 'I\mS microfocus'
_diffrn_standards_number 0
_exptl_absorpt_coefficient_mu 2.261
_exptl_absorpt_correction_T_max 0.0949
_exptl_absorpt_correction_T_min 0.0561
_exptl_crystal_colour green
_exptl_crystal_density_diffrn 1.658
_exptl_crystal_description BLOCK
_exptl_crystal_F_000 2354
_exptl_crystal_size_max 0.117
_exptl_crystal_size_mid 0.065
_exptl_crystal_size_min 0.022
_refine_diff_density_max 3.502
_refine_diff_density_min -1.469
_refine_diff_density_rms 0.115
_refine_ls_extinction_method none
_refine_ls_goodness_of_fit_ref 1.039
_refine_ls_hydrogen_treatment constr
_refine_ls_matrix_type full
_refine_ls_number_parameters 1246
_refine_ls_number_reflns 21581
_refine_ls_number_restraints 70
_refine_ls_restrained_S_all 1.051
_refine_ls_R_factor_all 0.0582
_refine_ls_R_factor_gt 0.0432
_refine_ls_shift/su_max 0.001
_refine_ls_shift/su_mean 0.000
_refine_ls_structure_factor_coef Fsqd
_refine_ls_weighting_details 'w=1/[\s^2^(Fo^2^)+(0.0499P)^2^+14.7889P] where P=(Fo^2^+2Fc^2^)/3'
_refine_ls_weighting_scheme calc
_refine_ls_wR_factor_gt 0.1075
_refine_ls_wR_factor_ref 0.1167
_reflns_Friedel_coverage 0.000
_reflns_number_gt 17728
_reflns_number_total 21581
_reflns_threshold_expression 'I > 2\s(I)'
_cod_data_source_file c8dt04814b2.cif
_cod_data_source_block LuCu5
_cod_depositor_comments 'Adding full bibliography for 7048583--7048584.cif.'
_cod_database_code 7048584
_shelx_shelxl_version_number 2018/1
_shelx_space_group_comment
;
The symmetry employed for this shelxl refinement is uniquely defined
by the following loop, which should always be used as a source of
symmetry information in preference to the above space-group names.
They are only intended as comments.
;
_shelx_estimated_absorpt_t_max 0.952
_shelx_estimated_absorpt_t_min 0.778
_olex2_refinement_description
;
1. Fixed Uiso
 At 1.2 times of:
  All C(H) groups, All O(H,H) groups
2. Restrained distances
 C95-F2 = C95-F3
 1.35 with sigma of 0.01
3. Restrained planarity
 N12, C70, C71, C72, C73, C74
 with sigma of 0.01
4. Rigid bond restraints
 N12, C70, C71, C72, C73, C74
 with sigma for 1-2 distances of 0.01 and sigma for 1-3 distances of 0.01
 N12, C70, C71
 with sigma for 1-2 distances of 0.005 and sigma for 1-3 distances of 0.005
 S1, O17, S1, C95, F2, C95
 with sigma for 1-2 distances of 0.005 and sigma for 1-3 distances of 0.005
5. Uiso/Uaniso restraints and constraints
Uanis(C72) \\sim Ueq, Uanis(C91) \\sim Ueq, Uanis(C92) \\sim Ueq, Uanis(C93)
\\sim Ueq, Uanis(O16) \\sim Ueq: with sigma of 0.01 and sigma for terminal
atoms of 0.02
Uanis(C70) \\sim Ueq, Uanis(C71) \\sim Ueq, Uanis(C95) \\sim Ueq: with sigma of
0.002 and sigma for terminal atoms of 0.004
Uanis(S1) = Uanis(C95)
6.a Riding coordinates:
 O1W(H1WA,H1WB)
6.b Aromatic/amide H refined with riding coordinates:
 C2(H2), C3(H3), C4(H4), C5(H5), C7(H7), C8(H8), C12(H12), C13(H13), C14(H14),
 C15(H15), C17(H17), C18(H18), C22(H22), C23(H23), C24(H24), C25(H25), C27(H27),
  C28(H28), C32(H32), C33(H33), C34(H34), C35(H35), C37(H37), C38(H38),
 C42(H42), C43(H43), C44(H44), C45(H45), C47(H47), C48(H48), C52(H52), C53(H53),
  C54(H54), C55(H55), C57(H57), C59(H59), C60(H60), C61(H61), C62(H62),
 C64(H64), C65(H65), C66(H66), C67(H67), C68(H68), C69(H69), C70(H70), C71(H71),
  C72(H72), C73(H73), C74(H74), C75(H75), C76(H76), C77(H77), C78(H78),
 C79(H79), C80(H80), C81(H81), C82(H82), C83(H83), C84(H84), C85(H85), C86(H86),
  C87(H87), C88(H88), C89(H89), C90(H90), C91(H91), C92(H92), C93(H93), C94(H94)
;
_olex2_submission_special_instructions 'No special instructions were received'

loop_
_space_group_symop_operation_xyz
'x, y, z'
'-x, -y, -z'

loop_
_atom_site_label
_atom_site_type_symbol
_atom_site_fract_x
_atom_site_fract_y
_atom_site_fract_z
_atom_site_U_iso_or_equiv
_atom_site_adp_type
_atom_site_occupancy
_atom_site_site_symmetry_order
_atom_site_calc_flag
_atom_site_refinement_flags_posn
_atom_site_refinement_flags_adp
Lu1 Lu 0.76326(2) 0.60196(2) 0.29523(2) 0.02435(5) Uani 1 1 d . .
Cu1 Cu 0.78704(4) 0.44420(3) 0.12947(3) 0.02758(11) Uani 1 1 d . .
Cu2 Cu 0.64866(4) 0.66714(3) 0.13096(3) 0.02645(11) Uani 1 1 d . .
Cu3 Cu 0.71595(4) 0.81448(3) 0.36413(3) 0.02990(12) Uani 1 1 d . .
Cu4 Cu 0.76708(4) 0.64501(3) 0.48815(3) 0.02378(10) Uani 1 1 d . .
Cu5 Cu 0.84586(4) 0.42466(3) 0.34998(3) 0.02373(10) Uani 1 1 d . .
N1 N 0.7126(3) 0.5272(2) 0.11987(19) 0.0301(8) Uani 1 1 d . .
N2 N 0.7181(3) 0.40310(19) 0.02034(18) 0.0270(7) Uani 1 1 d . .
N3 N 0.6613(3) 0.7321(2) 0.22396(18) 0.0283(7) Uani 1 1 d . .
N4 N 0.5590(3) 0.74920(19) 0.10594(18) 0.0267(7) Uani 1 1 d . .
N5 N 0.7466(3) 0.75587(19) 0.42582(19) 0.0282(7) Uani 1 1 d . .
N6 N 0.6910(3) 0.8919(2) 0.45023(19) 0.0308(8) Uani 1 1 d . .
N7 N 0.8223(3) 0.5575(2) 0.44249(18) 0.0262(7) Uani 1 1 d . .
N8 N 0.8264(3) 0.60691(19) 0.57349(18) 0.0253(7) Uani 1 1 d . .
N9 N 0.8286(3) 0.42381(19) 0.25676(19) 0.0265(7) Uani 1 1 d . .
N10 N 0.9001(3) 0.32065(19) 0.31143(19) 0.0260(7) Uani 1 1 d . .
N11 N 0.9378(3) 0.4885(2) 0.1180(2) 0.0357(8) Uani 1 1 d . .
N12 N 0.7780(3) 0.7290(2) 0.1025(2) 0.0423(9) Uani 1 1 d . U
N13 N 0.8670(3) 0.8799(2) 0.3751(2) 0.0360(8) Uani 1 1 d . .
N14 N 0.6011(3) 0.5915(2) 0.46272(18) 0.0263(7) Uani 1 1 d . .
N15 N 0.6884(3) 0.3583(2) 0.33571(18) 0.0275(7) Uani 1 1 d . .
N16 N 0.7740(6) 1.0050(4) 0.2059(4) 0.090(2) Uani 1 1 d . .
O1 O 0.7194(2) 0.59490(16) 0.17390(15) 0.0305(6) Uani 1 1 d . .
O2 O 0.6138(2) 0.58084(16) 0.04315(15) 0.0303(6) Uani 1 1 d . .
O3 O 0.7148(2) 0.72133(17) 0.28600(15) 0.0311(6) Uani 1 1 d . .
O4 O 0.6267(3) 0.84675(17) 0.29050(16) 0.0334(7) Uani 1 1 d . .
O5 O 0.7673(2) 0.68039(15) 0.40836(15) 0.0274(6) Uani 1 1 d . .
O6 O 0.7370(2) 0.74772(16) 0.53063(15) 0.0281(6) Uani 1 1 d . .
O7 O 0.8126(2) 0.53060(16) 0.37195(14) 0.0254(6) Uani 1 1 d . .
O8 O 0.8909(2) 0.44756(16) 0.45110(15) 0.0265(6) Uani 1 1 d . .
O9 O 0.7952(2) 0.48114(16) 0.22959(15) 0.0282(6) Uani 1 1 d . .
O10 O 0.8396(3) 0.35514(17) 0.14852(16) 0.0333(7) Uani 1 1 d . .
O11 O 0.9243(2) 0.65326(18) 0.32160(18) 0.0362(7) Uani 1 1 d . .
O12 O 1.2133(3) 0.7014(3) 0.4692(2) 0.0612(11) Uani 1 1 d . .
O13 O 0.6000(2) 0.55518(18) 0.27037(16) 0.0314(6) Uani 1 1 d . .
O14 O 0.3482(3) 0.3911(2) 0.1425(2) 0.0598(11) Uani 1 1 d . .
O1W O 0.4249(4) 0.8689(3) 0.3127(3) 0.0835(15) Uani 1 1 d . .
H1WA H 0.484282 0.859764 0.307394 0.100 Uiso 1 1 d R .
H1WB H 0.403112 0.901014 0.292464 0.100 Uiso 1 1 d R .
C1 C 0.7281(3) 0.3386(2) -0.0305(2) 0.0275(8) Uani 1 1 d . .
C2 C 0.7896(3) 0.2840(2) -0.0110(2) 0.0319(9) Uani 1 1 d . .
H2 H 0.821184 0.290606 0.037102 0.038 Uiso 1 1 calc R .
C3 C 0.8033(4) 0.2217(3) -0.0620(2) 0.0360(10) Uani 1 1 d . .
H3 H 0.844812 0.185436 -0.048571 0.043 Uiso 1 1 calc R .
C4 C 0.7571(4) 0.2102(3) -0.1340(3) 0.0379(10) Uani 1 1 d . .
H4 H 0.768953 0.167258 -0.168476 0.046 Uiso 1 1 calc R .
C5 C 0.6951(4) 0.2611(3) -0.1543(2) 0.0366(10) Uani 1 1 d . .
H5 H 0.663324 0.252961 -0.202722 0.044 Uiso 1 1 calc R .
C6 C 0.6784(3) 0.3256(2) -0.1032(2) 0.0293(9) Uani 1 1 d . .
C7 C 0.6149(3) 0.3794(2) -0.1216(2) 0.0307(9) Uani 1 1 d . .
H7 H 0.578095 0.371163 -0.169433 0.037 Uiso 1 1 calc R .
C8 C 0.6067(3) 0.4434(2) -0.0702(2) 0.0301(9) Uani 1 1 d . .
H8 H 0.564765 0.480108 -0.082010 0.036 Uiso 1 1 calc R .
C9 C 0.6610(3) 0.4542(2) 0.0003(2) 0.0274(8) Uani 1 1 d . .
C10 C 0.6605(3) 0.5253(2) 0.0571(2) 0.0272(8) Uani 1 1 d . .
C11 C 0.5061(3) 0.7552(2) 0.0421(2) 0.0295(9) Uani 1 1 d . .
C12 C 0.4985(4) 0.6958(3) -0.0209(2) 0.0376(10) Uani 1 1 d . .
H12 H 0.532396 0.652043 -0.019813 0.045 Uiso 1 1 calc R .
C13 C 0.4417(4) 0.7017(3) -0.0841(3) 0.0469(12) Uani 1 1 d . .
H13 H 0.436573 0.661469 -0.126443 0.056 Uiso 1 1 calc R .
C14 C 0.3911(4) 0.7660(3) -0.0872(3) 0.0455(12) Uani 1 1 d . .
H14 H 0.352242 0.768821 -0.131370 0.055 Uiso 1 1 calc R .
C15 C 0.3977(4) 0.8238(3) -0.0274(3) 0.0406(11) Uani 1 1 d . .
H15 H 0.363758 0.867218 -0.030037 0.049 Uiso 1 1 calc R .
C16 C 0.4545(3) 0.8205(3) 0.0389(2) 0.0330(9) Uani 1 1 d . .
C17 C 0.4604(4) 0.8790(3) 0.1023(3) 0.0375(10) Uani 1 1 d . .
H17 H 0.426257 0.922758 0.101446 0.045 Uiso 1 1 calc R .
C18 C 0.5156(4) 0.8724(3) 0.1650(3) 0.0338(9) Uani 1 1 d . .
H18 H 0.521687 0.911728 0.208037 0.041 Uiso 1 1 calc R .
C19 C 0.5632(3) 0.8058(2) 0.1641(2) 0.0278(8) Uani 1 1 d . .
C20 C 0.6199(3) 0.7959(2) 0.2310(2) 0.0289(9) Uani 1 1 d . .
C21 C 0.6656(4) 0.9654(2) 0.4611(2) 0.0365(10) Uani 1 1 d . .
C22 C 0.6592(5) 0.9999(3) 0.4088(3) 0.0494(13) Uani 1 1 d . .
H22 H 0.673703 0.973071 0.366866 0.059 Uiso 1 1 calc R .
C23 C 0.6317(6) 1.0725(3) 0.4197(3) 0.0614(17) Uani 1 1 d . .
H23 H 0.626329 1.095484 0.384628 0.074 Uiso 1 1 calc R .
C24 C 0.6113(5) 1.1139(3) 0.4827(3) 0.0529(14) Uani 1 1 d . .
H24 H 0.593130 1.164231 0.489463 0.063 Uiso 1 1 calc R .
C25 C 0.6176(4) 1.0817(3) 0.5332(3) 0.0442(12) Uani 1 1 d . .
H25 H 0.603525 1.109730 0.574986 0.053 Uiso 1 1 calc R .
C26 C 0.6449(4) 1.0067(2) 0.5244(3) 0.0349(10) Uani 1 1 d . .
C27 C 0.6553(4) 0.9719(3) 0.5757(3) 0.0377(10) Uani 1 1 d . .
H27 H 0.642500 0.998568 0.618321 0.045 Uiso 1 1 calc R .
C28 C 0.6835(3) 0.9005(2) 0.5652(2) 0.0319(9) Uani 1 1 d . .
H28 H 0.691690 0.877112 0.600246 0.038 Uiso 1 1 calc R .
C29 C 0.7003(3) 0.8620(2) 0.5011(2) 0.0268(8) Uani 1 1 d . .
C30 C 0.7304(3) 0.7823(2) 0.4854(2) 0.0276(8) Uani 1 1 d . .
C31 C 0.8255(3) 0.6337(2) 0.6418(2) 0.0282(8) Uani 1 1 d . .
C32 C 0.7829(3) 0.7019(3) 0.6658(2) 0.0324(9) Uani 1 1 d . .
H32 H 0.756955 0.729681 0.635018 0.039 Uiso 1 1 calc R .
C33 C 0.7788(4) 0.7282(3) 0.7333(3) 0.0397(11) Uani 1 1 d . .
H33 H 0.750487 0.774155 0.749100 0.048 Uiso 1 1 calc R .
C34 C 0.8166(4) 0.6871(3) 0.7793(3) 0.0447(12) Uani 1 1 d . .
H34 H 0.811499 0.704927 0.825414 0.054 Uiso 1 1 calc R .
C35 C 0.8601(4) 0.6224(3) 0.7584(2) 0.0399(11) Uani 1 1 d . .
H35 H 0.886681 0.596244 0.790522 0.048 Uiso 1 1 calc R .
C36 C 0.8662(3) 0.5934(3) 0.6891(2) 0.0311(9) Uani 1 1 d . .
C37 C 0.9105(3) 0.5262(3) 0.6647(2) 0.0321(9) Uani 1 1 d . .
H37 H 0.938957 0.498703 0.695245 0.039 Uiso 1 1 calc R .
C38 C 0.9122(3) 0.5011(2) 0.5970(2) 0.0292(9) Uani 1 1 d . .
H38 H 0.942973 0.456729 0.580191 0.035 Uiso 1 1 calc R .
C39 C 0.8675(3) 0.5422(2) 0.5526(2) 0.0252(8) Uani 1 1 d . .
C40 C 0.8616(3) 0.5131(2) 0.4774(2) 0.0247(8) Uani 1 1 d . .
C41 C 0.9389(3) 0.2681(2) 0.3425(2) 0.0278(8) Uani 1 1 d . .
C42 C 0.9558(3) 0.2839(2) 0.4148(2) 0.0315(9) Uani 1 1 d . .
H42 H 0.939076 0.330310 0.442044 0.038 Uiso 1 1 calc R .
C43 C 0.9967(4) 0.2317(3) 0.4455(3) 0.0375(10) Uani 1 1 d . .
H43 H 1.007872 0.242443 0.494235 0.045 Uiso 1 1 calc R .
C44 C 1.0221(4) 0.1630(3) 0.4065(3) 0.0407(11) Uani 1 1 d . .
H44 H 1.049733 0.127550 0.428674 0.049 Uiso 1 1 calc R .
C45 C 1.0073(4) 0.1467(3) 0.3362(3) 0.0418(11) Uani 1 1 d . .
H45 H 1.026102 0.100370 0.310281 0.050 Uiso 1 1 calc R .
C46 C 0.9643(4) 0.1982(2) 0.3021(2) 0.0336(9) Uani 1 1 d . .
C47 C 0.9464(4) 0.1829(3) 0.2300(3) 0.0427(11) Uani 1 1 d . .
H47 H 0.961140 0.136021 0.202031 0.051 Uiso 1 1 calc R .
C48 C 0.9078(4) 0.2357(3) 0.2004(3) 0.0391(11) Uani 1 1 d . .
H48 H 0.895443 0.226405 0.151792 0.047 Uiso 1 1 calc R .
C49 C 0.8867(3) 0.3043(2) 0.2434(2) 0.0283(8) Uani 1 1 d . .
C50 C 0.8490(3) 0.3642(2) 0.2128(2) 0.0264(8) Uani 1 1 d . .
C51 C 0.9992(4) 0.6975(3) 0.3173(2) 0.0331(9) Uani 1 1 d . .
C52 C 0.9802(4) 0.7302(3) 0.2629(3) 0.0456(12) Uani 1 1 d . .
H52 H 0.911111 0.721597 0.230852 0.055 Uiso 1 1 calc R .
C53 C 1.0605(5) 0.7743(3) 0.2557(3) 0.0538(14) Uani 1 1 d . .
H53 H 1.045215 0.795431 0.218963 0.065 Uiso 1 1 calc R .
C54 C 1.1634(4) 0.7886(3) 0.3014(3) 0.0430(11) Uani 1 1 d . .
H54 H 1.218608 0.817199 0.294896 0.052 Uiso 1 1 calc R .
C55 C 1.1827(4) 0.7602(3) 0.3555(3) 0.0357(10) Uani 1 1 d . .
H55 H 1.251956 0.770979 0.387735 0.043 Uiso 1 1 calc R .
C56 C 1.1025(3) 0.7152(2) 0.3650(2) 0.0309(9) Uani 1 1 d . .
C57 C 1.1262(4) 0.6910(3) 0.4260(3) 0.0422(11) Uani 1 1 d . .
H57 H 1.069333 0.664927 0.433043 0.051 Uiso 1 1 calc R .
C58 C 0.5056(3) 0.5699(3) 0.2710(2) 0.0303(9) Uani 1 1 d . .
C59 C 0.4917(4) 0.6427(3) 0.3137(2) 0.0373(10) Uani 1 1 d . .
H59 H 0.551923 0.680267 0.342451 0.045 Uiso 1 1 calc R .
C60 C 0.3940(4) 0.6600(3) 0.3143(3) 0.0486(13) Uani 1 1 d . .
H60 H 0.387141 0.709759 0.342414 0.058 Uiso 1 1 calc R .
C61 C 0.3033(4) 0.6051(3) 0.2739(3) 0.0493(13) Uani 1 1 d . .
H61 H 0.235500 0.616873 0.275354 0.059 Uiso 1 1 calc R .
C62 C 0.3141(4) 0.5346(3) 0.2327(3) 0.0404(11) Uani 1 1 d . .
H62 H 0.253042 0.497234 0.205564 0.048 Uiso 1 1 calc R .
C63 C 0.4143(4) 0.5155(3) 0.2293(2) 0.0340(9) Uani 1 1 d . .
C64 C 0.4221(4) 0.4430(3) 0.1811(3) 0.0434(11) Uani 1 1 d . .
H64 H 0.490520 0.434238 0.178727 0.052 Uiso 1 1 calc R .
C65 C 0.9994(4) 0.4408(3) 0.0930(3) 0.0374(10) Uani 1 1 d . .
H65 H 0.983147 0.387528 0.085912 0.045 Uiso 1 1 calc R .
C66 C 1.0858(4) 0.4646(3) 0.0769(3) 0.0483(13) Uani 1 1 d . .
H66 H 1.127151 0.428312 0.058546 0.058 Uiso 1 1 calc R .
C67 C 1.1106(4) 0.5409(4) 0.0877(3) 0.0602(16) Uani 1 1 d . .
H67 H 1.169639 0.559007 0.077105 0.072 Uiso 1 1 calc R .
C68 C 1.0494(6) 0.5907(4) 0.1139(5) 0.083(2) Uani 1 1 d . .
H68 H 1.065224 0.644256 0.122081 0.099 Uiso 1 1 calc R .
C69 C 0.9633(5) 0.5627(3) 0.1286(4) 0.0681(19) Uani 1 1 d . .
H69 H 0.921081 0.598099 0.147055 0.082 Uiso 1 1 calc R .
C70 C 0.7990(5) 0.6974(5) 0.0432(4) 0.086(2) Uani 1 1 d . U
H70 H 0.767273 0.645739 0.015388 0.103 Uiso 1 1 calc R .
C71 C 0.8654(6) 0.7358(6) 0.0191(5) 0.104(2) Uani 1 1 d . U
H71 H 0.877302 0.711574 -0.024336 0.125 Uiso 1 1 calc R .
C72 C 0.9135(6) 0.8109(5) 0.0614(5) 0.095(3) Uani 1 1 d . U
H72 H 0.962312 0.837959 0.048484 0.114 Uiso 1 1 calc R .
C73 C 0.8905(5) 0.8443(4) 0.1199(4) 0.0749(19) Uani 1 1 d . U
H73 H 0.919712 0.896241 0.148527 0.090 Uiso 1 1 calc R .
C74 C 0.8226(5) 0.8011(4) 0.1378(3) 0.072(2) Uani 1 1 d . U
H74 H 0.806545 0.825774 0.179662 0.086 Uiso 1 1 calc R .
C75 C 0.8741(4) 0.9147(3) 0.3292(3) 0.0430(11) Uani 1 1 d . .
H75 H 0.811139 0.915633 0.294752 0.052 Uiso 1 1 calc R .
C76 C 0.9675(5) 0.9491(3) 0.3292(4) 0.0580(15) Uani 1 1 d . .
H76 H 0.968886 0.972447 0.295128 0.070 Uiso 1 1 calc R .
C77 C 1.0596(5) 0.9493(3) 0.3797(4) 0.0578(15) Uani 1 1 d . .
H77 H 1.125340 0.973204 0.381213 0.069 Uiso 1 1 calc R .
C78 C 1.0543(4) 0.9140(3) 0.4277(3) 0.0570(15) Uani 1 1 d . .
H78 H 1.116057 0.913289 0.463220 0.068 Uiso 1 1 calc R .
C79 C 0.9564(4) 0.8796(3) 0.4227(3) 0.0460(12) Uani 1 1 d . .
H79 H 0.953047 0.854318 0.455194 0.055 Uiso 1 1 calc R .
C80 C 0.5314(4) 0.6333(3) 0.4859(2) 0.0364(10) Uani 1 1 d . .
H80 H 0.556045 0.684708 0.517517 0.044 Uiso 1 1 calc R .
C81 C 0.4253(4) 0.6048(3) 0.4658(3) 0.0472(12) Uani 1 1 d . .
H81 H 0.377908 0.636107 0.482788 0.057 Uiso 1 1 calc R .
C82 C 0.3902(4) 0.5301(3) 0.4207(3) 0.0479(13) Uani 1 1 d . .
H82 H 0.317951 0.508639 0.406460 0.058 Uiso 1 1 calc R .
C83 C 0.4606(4) 0.4871(3) 0.3967(3) 0.0448(12) Uani 1 1 d . .
H83 H 0.437786 0.435500 0.365172 0.054 Uiso 1 1 calc R .
C84 C 0.5646(4) 0.5195(3) 0.4188(2) 0.0354(10) Uani 1 1 d . .
H84 H 0.612939 0.489083 0.401924 0.043 Uiso 1 1 calc R .
C85 C 0.6791(4) 0.3181(3) 0.3771(3) 0.0376(10) Uani 1 1 d . .
H85 H 0.736799 0.323637 0.417533 0.045 Uiso 1 1 calc R .
C86 C 0.5876(4) 0.2683(3) 0.3628(3) 0.0493(13) Uani 1 1 d . .
H86 H 0.582923 0.240215 0.393012 0.059 Uiso 1 1 calc R .
C87 C 0.5041(4) 0.2604(3) 0.3044(4) 0.0574(15) Uani 1 1 d . .
H87 H 0.441572 0.225638 0.293091 0.069 Uiso 1 1 calc R .
C88 C 0.5114(4) 0.3030(4) 0.2624(3) 0.0562(15) Uani 1 1 d . .
H88 H 0.453771 0.299622 0.222591 0.067 Uiso 1 1 calc R .
C89 C 0.6056(4) 0.3511(3) 0.2799(2) 0.0409(11) Uani 1 1 d . .
H89 H 0.611432 0.380287 0.250745 0.049 Uiso 1 1 calc R .
C90 C 0.7220(8) 0.9939(5) 0.1383(5) 0.096(3) Uani 1 1 d . .
H90 H 0.746851 0.960588 0.103636 0.115 Uiso 1 1 calc R .
C91 C 0.6349(9) 1.0274(6) 0.1154(6) 0.111(3) Uani 1 1 d . U
H91 H 0.597427 1.015445 0.067040 0.133 Uiso 1 1 calc R .
C92 C 0.6065(9) 1.0791(7) 0.1676(7) 0.114(3) Uani 1 1 d . U
H92 H 0.548210 1.104929 0.155550 0.137 Uiso 1 1 calc R .
C93 C 0.6627(8) 1.0940(6) 0.2381(6) 0.106(3) Uani 1 1 d . U
H93 H 0.644588 1.130760 0.274245 0.127 Uiso 1 1 calc R .
C94 C 0.7449(6) 1.0542(5) 0.2537(5) 0.085(2) Uani 1 1 d . .
H94 H 0.781915 1.062957 0.301622 0.103 Uiso 1 1 calc R .
S1 S 0.32150(14) 1.04236(10) 0.23105(9) 0.0603(4) Uani 1 1 d . U
O15 O 0.3378(5) 1.0592(5) 0.1739(3) 0.124(3) Uani 1 1 d . .
O16 O 0.3631(4) 0.9776(3) 0.2426(3) 0.099(2) Uani 1 1 d . U
O17 O 0.3455(4) 1.1073(2) 0.2916(2) 0.0695(12) Uani 1 1 d . U
C95 C 0.1770(5) 1.0121(3) 0.2041(3) 0.0603(4) Uani 1 1 d D U
F1 F 0.1580(4) 0.9923(3) 0.2558(3) 0.1141(19) Uani 1 1 d . .
F2 F 0.1449(4) 0.9542(2) 0.1443(2) 0.0922(14) Uani 1 1 d D U
F3 F 0.1286(4) 1.0717(3) 0.1953(4) 0.127(2) Uani 1 1 d D .

loop_
_atom_site_aniso_label
_atom_site_aniso_U_11
_atom_site_aniso_U_22
_atom_site_aniso_U_33
_atom_site_aniso_U_23
_atom_site_aniso_U_13
_atom_site_aniso_U_12
Lu1 0.02651(9) 0.02467(9) 0.02844(9) 0.01488(7) 0.01151(7) 0.00729(6)
Cu1 0.0357(3) 0.0263(2) 0.0289(3) 0.0151(2) 0.0152(2) 0.0116(2)
Cu2 0.0318(3) 0.0269(2) 0.0284(3) 0.0158(2) 0.0129(2) 0.0108(2)
Cu3 0.0409(3) 0.0237(2) 0.0294(3) 0.0139(2) 0.0114(2) 0.0091(2)
Cu4 0.0247(2) 0.0247(2) 0.0258(2) 0.01299(19) 0.00856(19) 0.00590(18)
Cu5 0.0239(2) 0.0232(2) 0.0283(2) 0.01416(19) 0.00806(19) 0.00609(18)
N1 0.042(2) 0.0262(17) 0.0303(18) 0.0132(15) 0.0179(16) 0.0110(15)
N2 0.0304(18) 0.0265(17) 0.0307(18) 0.0122(14) 0.0161(15) 0.0075(14)
N3 0.0347(19) 0.0286(17) 0.0280(18) 0.0164(15) 0.0112(15) 0.0083(15)
N4 0.0259(17) 0.0291(17) 0.0318(18) 0.0171(15) 0.0112(15) 0.0056(14)
N5 0.0327(19) 0.0216(16) 0.0323(19) 0.0112(14) 0.0106(15) 0.0067(14)
N6 0.037(2) 0.0242(17) 0.0299(18) 0.0101(14) 0.0074(16) 0.0040(15)
N7 0.0232(16) 0.0327(18) 0.0280(17) 0.0161(15) 0.0089(14) 0.0069(14)
N8 0.0202(16) 0.0293(17) 0.0280(17) 0.0134(14) 0.0065(14) 0.0013(13)
N9 0.0259(17) 0.0284(17) 0.0361(19) 0.0223(15) 0.0127(15) 0.0102(14)
N10 0.0217(16) 0.0268(17) 0.0356(19) 0.0193(15) 0.0083(14) 0.0066(13)
N11 0.035(2) 0.035(2) 0.040(2) 0.0167(17) 0.0133(17) 0.0053(16)
N12 0.033(2) 0.047(2) 0.057(2) 0.031(2) 0.0143(19) 0.0100(17)
N13 0.039(2) 0.0285(18) 0.042(2) 0.0151(16) 0.0116(18) 0.0076(16)
N14 0.0224(16) 0.0302(17) 0.0255(17) 0.0117(14) 0.0043(14) 0.0027(13)
N15 0.0257(17) 0.0317(18) 0.0277(17) 0.0134(15) 0.0085(14) 0.0034(14)
N16 0.080(5) 0.089(5) 0.100(5) 0.041(4) 0.016(4) 0.023(4)
O1 0.0441(17) 0.0250(14) 0.0304(15) 0.0143(12) 0.0168(13) 0.0149(13)
O2 0.0383(17) 0.0290(15) 0.0303(15) 0.0152(12) 0.0139(13) 0.0126(13)
O3 0.0425(17) 0.0298(15) 0.0260(15) 0.0163(12) 0.0095(13) 0.0122(13)
O4 0.0417(18) 0.0317(15) 0.0298(16) 0.0127(13) 0.0120(14) 0.0131(13)
O5 0.0354(16) 0.0205(13) 0.0310(15) 0.0146(12) 0.0104(13) 0.0092(11)
O6 0.0306(15) 0.0250(14) 0.0300(15) 0.0126(12) 0.0082(12) 0.0039(11)
O7 0.0295(15) 0.0264(14) 0.0243(14) 0.0123(11) 0.0099(12) 0.0078(11)
O8 0.0237(14) 0.0280(14) 0.0295(15) 0.0145(12) 0.0052(12) 0.0061(11)
O9 0.0380(16) 0.0256(14) 0.0319(15) 0.0196(12) 0.0153(13) 0.0143(12)
O10 0.0453(18) 0.0341(16) 0.0320(16) 0.0189(13) 0.0189(14) 0.0172(14)
O11 0.0270(15) 0.0331(16) 0.052(2) 0.0178(15) 0.0155(14) -0.0001(12)
O12 0.046(2) 0.081(3) 0.065(3) 0.046(2) 0.006(2) 0.017(2)
O13 0.0254(15) 0.0393(16) 0.0339(16) 0.0176(13) 0.0095(13) 0.0082(12)
O14 0.068(3) 0.045(2) 0.053(2) 0.0106(18) 0.009(2) -0.008(2)
O1W 0.071(3) 0.097(4) 0.077(3) 0.011(3) 0.038(3) 0.010(3)
C1 0.029(2) 0.0263(19) 0.032(2) 0.0127(17) 0.0139(17) 0.0017(16)
C2 0.035(2) 0.027(2) 0.036(2) 0.0125(18) 0.0128(19) 0.0039(17)
C3 0.041(3) 0.027(2) 0.042(3) 0.0124(19) 0.014(2) 0.0075(18)
C4 0.047(3) 0.028(2) 0.040(3) 0.0082(19) 0.019(2) 0.0054(19)
C5 0.044(3) 0.031(2) 0.033(2) 0.0085(19) 0.011(2) 0.0007(19)
C6 0.029(2) 0.0247(19) 0.035(2) 0.0102(17) 0.0119(18) -0.0005(16)
C7 0.031(2) 0.032(2) 0.031(2) 0.0149(18) 0.0078(18) 0.0008(17)
C8 0.029(2) 0.032(2) 0.035(2) 0.0168(18) 0.0120(18) 0.0065(17)
C9 0.030(2) 0.027(2) 0.034(2) 0.0171(17) 0.0157(18) 0.0073(16)
C10 0.032(2) 0.029(2) 0.030(2) 0.0172(17) 0.0157(18) 0.0104(17)
C11 0.026(2) 0.034(2) 0.038(2) 0.0217(19) 0.0120(18) 0.0083(17)
C12 0.045(3) 0.039(2) 0.037(2) 0.020(2) 0.016(2) 0.017(2)
C13 0.059(3) 0.050(3) 0.036(3) 0.020(2) 0.014(2) 0.020(3)
C14 0.049(3) 0.054(3) 0.038(3) 0.027(2) 0.006(2) 0.014(2)
C15 0.042(3) 0.042(3) 0.045(3) 0.026(2) 0.012(2) 0.013(2)
C16 0.029(2) 0.038(2) 0.040(2) 0.022(2) 0.0124(19) 0.0090(18)
C17 0.039(2) 0.036(2) 0.047(3) 0.024(2) 0.015(2) 0.016(2)
C18 0.036(2) 0.033(2) 0.041(2) 0.0186(19) 0.016(2) 0.0140(18)
C19 0.027(2) 0.029(2) 0.033(2) 0.0165(17) 0.0115(17) 0.0064(16)
C20 0.029(2) 0.029(2) 0.037(2) 0.0185(18) 0.0141(18) 0.0097(17)
C21 0.043(3) 0.025(2) 0.036(2) 0.0093(18) 0.004(2) 0.0054(18)
C22 0.082(4) 0.031(2) 0.037(3) 0.017(2) 0.014(3) 0.016(2)
C23 0.106(5) 0.033(3) 0.044(3) 0.017(2) 0.016(3) 0.021(3)
C24 0.075(4) 0.027(2) 0.048(3) 0.012(2) 0.004(3) 0.017(2)
C25 0.049(3) 0.028(2) 0.048(3) 0.008(2) 0.010(2) 0.009(2)
C26 0.034(2) 0.024(2) 0.042(3) 0.0092(18) 0.007(2) 0.0026(17)
C27 0.045(3) 0.032(2) 0.038(2) 0.0077(19) 0.019(2) 0.009(2)
C28 0.034(2) 0.031(2) 0.035(2) 0.0137(18) 0.0136(19) 0.0070(18)
C29 0.026(2) 0.0229(19) 0.030(2) 0.0081(16) 0.0065(17) 0.0038(15)
C30 0.0191(18) 0.029(2) 0.035(2) 0.0174(18) 0.0022(16) -0.0009(15)
C31 0.0223(19) 0.037(2) 0.026(2) 0.0141(17) 0.0067(16) -0.0032(16)
C32 0.029(2) 0.037(2) 0.031(2) 0.0133(18) 0.0076(18) 0.0039(18)
C33 0.040(3) 0.045(3) 0.037(2) 0.013(2) 0.016(2) 0.006(2)
C34 0.048(3) 0.057(3) 0.032(2) 0.017(2) 0.017(2) 0.006(2)
C35 0.039(3) 0.053(3) 0.031(2) 0.024(2) 0.008(2) 0.001(2)
C36 0.025(2) 0.040(2) 0.029(2) 0.0180(18) 0.0030(17) -0.0012(17)
C37 0.025(2) 0.042(2) 0.034(2) 0.024(2) 0.0038(17) 0.0019(18)
C38 0.024(2) 0.032(2) 0.034(2) 0.0176(18) 0.0061(17) 0.0032(16)
C39 0.0179(18) 0.0276(19) 0.030(2) 0.0134(16) 0.0049(16) -0.0018(15)
C40 0.0185(18) 0.0276(19) 0.030(2) 0.0138(16) 0.0060(16) 0.0031(15)
C41 0.0192(18) 0.0258(19) 0.040(2) 0.0171(18) 0.0055(17) 0.0034(15)
C42 0.029(2) 0.030(2) 0.038(2) 0.0180(19) 0.0074(18) 0.0084(17)
C43 0.042(3) 0.033(2) 0.040(3) 0.020(2) 0.008(2) 0.0106(19)
C44 0.045(3) 0.032(2) 0.045(3) 0.022(2) 0.004(2) 0.011(2)
C45 0.046(3) 0.029(2) 0.053(3) 0.019(2) 0.013(2) 0.014(2)
C46 0.034(2) 0.027(2) 0.043(3) 0.0174(19) 0.011(2) 0.0106(18)
C47 0.055(3) 0.028(2) 0.053(3) 0.016(2) 0.022(2) 0.021(2)
C48 0.053(3) 0.035(2) 0.037(2) 0.018(2) 0.018(2) 0.017(2)
C49 0.027(2) 0.027(2) 0.038(2) 0.0166(18) 0.0130(18) 0.0066(16)
C50 0.025(2) 0.0243(19) 0.033(2) 0.0139(17) 0.0093(17) 0.0021(15)
C51 0.033(2) 0.032(2) 0.037(2) 0.0123(19) 0.0138(19) 0.0047(18)
C52 0.036(3) 0.057(3) 0.040(3) 0.023(2) 0.002(2) -0.008(2)
C53 0.058(3) 0.063(4) 0.045(3) 0.031(3) 0.013(3) -0.006(3)
C54 0.038(3) 0.045(3) 0.048(3) 0.018(2) 0.016(2) -0.006(2)
C55 0.029(2) 0.033(2) 0.045(3) 0.012(2) 0.012(2) 0.0016(18)
C56 0.032(2) 0.027(2) 0.038(2) 0.0115(18) 0.0152(19) 0.0082(17)
C57 0.041(3) 0.041(3) 0.053(3) 0.026(2) 0.016(2) 0.013(2)
C58 0.026(2) 0.042(2) 0.027(2) 0.0189(18) 0.0056(17) 0.0056(17)
C59 0.032(2) 0.043(3) 0.032(2) 0.009(2) 0.0066(19) 0.009(2)
C60 0.038(3) 0.055(3) 0.048(3) 0.008(2) 0.016(2) 0.014(2)
C61 0.033(3) 0.062(3) 0.053(3) 0.019(3) 0.014(2) 0.012(2)
C62 0.029(2) 0.052(3) 0.038(3) 0.019(2) 0.004(2) 0.001(2)
C63 0.034(2) 0.042(2) 0.031(2) 0.0208(19) 0.0068(18) 0.0040(19)
C64 0.046(3) 0.043(3) 0.043(3) 0.020(2) 0.011(2) 0.007(2)
C65 0.031(2) 0.040(2) 0.042(3) 0.016(2) 0.010(2) 0.0014(19)
C66 0.029(2) 0.066(4) 0.045(3) 0.015(3) 0.011(2) -0.001(2)
C67 0.033(3) 0.079(4) 0.072(4) 0.039(3) 0.012(3) -0.010(3)
C68 0.065(4) 0.048(4) 0.144(8) 0.039(4) 0.041(5) -0.007(3)
C69 0.056(4) 0.040(3) 0.114(6) 0.023(3) 0.040(4) 0.003(3)
C70 0.091(3) 0.086(3) 0.089(3) 0.0273(18) 0.0414(19) 0.0090(17)
C71 0.108(3) 0.109(3) 0.107(3) 0.0363(19) 0.050(2) 0.0099(18)
C72 0.092(5) 0.084(4) 0.139(6) 0.048(4) 0.073(5) 0.007(4)
C73 0.062(4) 0.084(5) 0.077(4) 0.044(4) 0.005(3) -0.019(3)
C74 0.076(4) 0.080(4) 0.049(3) 0.019(3) 0.016(3) -0.029(4)
C75 0.048(3) 0.033(2) 0.048(3) 0.019(2) 0.011(2) 0.001(2)
C76 0.066(4) 0.042(3) 0.071(4) 0.027(3) 0.024(3) -0.003(3)
C77 0.047(3) 0.043(3) 0.078(4) 0.016(3) 0.020(3) -0.005(2)
C78 0.036(3) 0.056(3) 0.067(4) 0.015(3) 0.004(3) 0.007(2)
C79 0.047(3) 0.045(3) 0.049(3) 0.022(2) 0.012(2) 0.013(2)
C80 0.032(2) 0.041(2) 0.038(2) 0.013(2) 0.014(2) 0.0068(19)
C81 0.030(2) 0.066(3) 0.049(3) 0.020(3) 0.016(2) 0.010(2)
C82 0.026(2) 0.071(4) 0.044(3) 0.024(3) 0.004(2) -0.009(2)
C83 0.042(3) 0.044(3) 0.039(3) 0.011(2) 0.005(2) -0.011(2)
C84 0.036(2) 0.034(2) 0.034(2) 0.0103(19) 0.0098(19) 0.0004(19)
C85 0.033(2) 0.042(3) 0.046(3) 0.027(2) 0.011(2) 0.0087(19)
C86 0.045(3) 0.045(3) 0.078(4) 0.040(3) 0.029(3) 0.010(2)
C87 0.035(3) 0.043(3) 0.089(5) 0.022(3) 0.014(3) -0.007(2)
C88 0.038(3) 0.063(4) 0.053(3) 0.021(3) -0.005(2) -0.009(3)
C89 0.039(3) 0.048(3) 0.030(2) 0.017(2) 0.000(2) -0.003(2)
C90 0.108(7) 0.084(6) 0.109(7) 0.061(5) 0.023(6) 0.016(5)
C91 0.121(6) 0.108(6) 0.117(6) 0.085(5) 0.013(5) -0.010(5)
C92 0.111(6) 0.117(6) 0.149(7) 0.100(6) 0.032(5) 0.021(5)
C93 0.117(6) 0.103(6) 0.136(7) 0.063(5) 0.070(6) 0.040(5)
C94 0.071(5) 0.080(5) 0.121(7) 0.051(5) 0.037(5) 0.014(4)
S1 0.0671(9) 0.0597(8) 0.0637(8) 0.0205(7) 0.0340(7) 0.0175(7)
O15 0.118(5) 0.199(8) 0.074(4) 0.060(4) 0.051(4) -0.016(5)
O16 0.079(3) 0.056(3) 0.123(5) 0.004(3) -0.001(3) 0.034(3)
O17 0.095(3) 0.044(2) 0.068(3) 0.0069(19) 0.040(2) -0.009(2)
C95 0.0671(9) 0.0597(8) 0.0637(8) 0.0205(7) 0.0340(7) 0.0175(7)
F1 0.116(4) 0.125(4) 0.102(4) 0.033(3) 0.051(3) -0.031(3)
F2 0.090(3) 0.065(3) 0.095(3) 0.014(2) 0.003(2) 0.017(2)
F3 0.092(4) 0.082(3) 0.188(6) 0.024(4) 0.033(4) 0.050(3)

loop_
_atom_type_symbol
_atom_type_description
_atom_type_scat_dispersion_real
_atom_type_scat_dispersion_imag
_atom_type_scat_source
C C 0.0033 0.0016 'International Tables Vol C Tables 4.2.6.8 and 6.1.1.4'
H H 0.0000 0.0000 'International Tables Vol C Tables 4.2.6.8 and 6.1.1.4'
N N 0.0061 0.0033 'International Tables Vol C Tables 4.2.6.8 and 6.1.1.4'
O O 0.0106 0.0060 'International Tables Vol C Tables 4.2.6.8 and 6.1.1.4'
F F 0.0171 0.0103 'International Tables Vol C Tables 4.2.6.8 and 6.1.1.4'
S S 0.1246 0.1234 'International Tables Vol C Tables 4.2.6.8 and 6.1.1.4'
Cu Cu 0.3201 1.2651 'International Tables Vol C Tables 4.2.6.8 and 6.1.1.4'
Lu Lu -0.4720 5.8584 'International Tables Vol C Tables 4.2.6.8 and 6.1.1.4'

loop_
_geom_angle_atom_site_label_1
_geom_angle_atom_site_label_2
_geom_angle_atom_site_label_3
_geom_angle
O3 Lu1 O1 70.75(9)
O5 Lu1 O1 143.83(9)
O5 Lu1 O3 73.21(9)
O5 Lu1 O7 71.90(9)
O5 Lu1 O9 144.26(9)
O7 Lu1 O1 144.04(9)
O7 Lu1 O3 145.11(10)
O9 Lu1 O1 71.90(9)
O9 Lu1 O3 142.47(9)
O9 Lu1 O7 72.41(9)
O11 Lu1 O1 93.82(12)
O11 Lu1 O3 87.12(11)
O11 Lu1 O5 87.31(11)
O11 Lu1 O7 91.58(11)
O11 Lu1 O9 91.82(11)
O11 Lu1 O13 177.63(12)
O13 Lu1 O1 86.43(11)
O13 Lu1 O3 90.74(11)
O13 Lu1 O5 91.09(11)
O13 Lu1 O7 89.59(10)
O13 Lu1 O9 90.50(11)
N1 Cu1 N2 81.21(14)
N1 Cu1 N11 98.33(15)
N1 Cu1 O9 87.39(13)
N1 Cu1 O10 167.26(14)
N2 Cu1 N11 90.34(14)
O9 Cu1 N2 158.26(13)
O9 Cu1 N11 109.68(14)
O10 Cu1 N2 102.89(13)
O10 Cu1 N11 93.73(14)
O10 Cu1 O9 84.69(12)
N3 Cu2 N4 81.35(14)
N3 Cu2 N12 103.53(16)
N3 Cu2 O1 86.90(13)
N3 Cu2 O2 164.04(14)
N4 Cu2 N12 84.98(13)
O1 Cu2 N4 166.01(13)
O1 Cu2 N12 105.24(13)
O2 Cu2 N4 104.55(13)
O2 Cu2 N12 91.86(15)
O2 Cu2 O1 84.95(12)
N5 Cu3 N6 81.46(14)
N5 Cu3 N13 107.36(15)
N5 Cu3 O3 88.88(13)
N5 Cu3 O4 155.25(15)
N6 Cu3 N13 95.78(15)
O3 Cu3 N6 164.92(14)
O3 Cu3 N13 98.15(14)
O4 Cu3 N6 99.47(13)
O4 Cu3 N13 97.19(14)
O4 Cu3 O3 84.51(12)
N7 Cu4 N8 81.27(14)
N7 Cu4 N14 100.00(14)
N7 Cu4 O5 86.16(13)
N7 Cu4 O6 166.36(13)
N8 Cu4 N14 94.84(12)
O5 Cu4 N8 158.27(12)
O5 Cu4 N14 104.80(12)
O6 Cu4 N8 103.97(13)
O6 Cu4 N14 92.16(12)
O6 Cu4 O5 84.78(11)
N9 Cu5 N10 81.13(14)
N9 Cu5 N15 101.34(14)
N9 Cu5 O7 87.55(13)
N9 Cu5 O8 165.52(14)
N10 Cu5 N15 90.18(13)
O7 Cu5 N10 165.87(12)
O7 Cu5 N15 100.38(12)
O8 Cu5 N10 104.03(12)
O8 Cu5 N15 92.25(12)
O8 Cu5 O7 85.06(11)
O1 N1 Cu1 125.0(3)
C10 N1 Cu1 118.5(3)
C10 N1 O1 116.0(3)
C1 N2 Cu1 131.4(3)
C9 N2 Cu1 109.8(3)
C9 N2 C1 118.6(4)
O3 N3 Cu2 126.9(2)
C20 N3 Cu2 117.6(3)
C20 N3 O3 115.4(3)
C11 N4 Cu2 131.0(3)
C19 N4 Cu2 110.0(3)
C19 N4 C11 118.8(3)
O5 N5 Cu3 126.1(3)
C30 N5 Cu3 118.1(3)
C30 N5 O5 114.8(3)
C21 N6 Cu3 130.5(3)
C29 N6 Cu3 110.9(3)
C29 N6 C21 118.6(4)
O7 N7 Cu4 125.5(2)
C40 N7 Cu4 118.6(3)
C40 N7 O7 115.3(3)
C31 N8 Cu4 132.3(3)
C39 N8 Cu4 109.5(3)
C39 N8 C31 118.2(3)
O9 N9 Cu5 126.7(3)
C50 N9 Cu5 118.5(3)
C50 N9 O9 114.8(3)
C41 N10 Cu5 131.8(3)
C49 N10 Cu5 109.6(3)
C49 N10 C41 118.4(4)
C65 N11 Cu1 121.5(3)
C69 N11 Cu1 121.1(4)
C69 N11 C65 117.1(5)
C70 N12 Cu2 121.3(5)
C74 N12 Cu2 122.8(4)
C74 N12 C70 115.1(6)
C75 N13 Cu3 121.1(3)
C79 N13 Cu3 121.6(3)
C79 N13 C75 116.9(4)
C80 N14 Cu4 120.8(3)
C84 N14 Cu4 121.5(3)
C84 N14 C80 117.4(4)
C85 N15 Cu5 121.5(3)
C85 N15 C89 118.1(4)
C89 N15 Cu5 119.8(3)
C94 N16 C90 118.1(8)
Cu2 O1 Lu1 127.81(13)
N1 O1 Lu1 122.6(2)
N1 O1 Cu2 107.2(2)
C10 O2 Cu2 107.1(3)
Cu3 O3 Lu1 126.42(13)
N3 O3 Lu1 124.7(2)
N3 O3 Cu3 107.7(2)
C20 O4 Cu3 107.7(3)
Cu4 O5 Lu1 126.45(12)
N5 O5 Lu1 125.0(2)
N5 O5 Cu4 107.2(2)
C30 O6 Cu4 106.4(3)
Cu5 O7 Lu1 128.27(13)
N7 O7 Lu1 124.7(2)
N7 O7 Cu5 107.1(2)
C40 O8 Cu5 106.1(2)
Cu1 O9 Lu1 127.74(12)
N9 O9 Lu1 124.8(2)
N9 O9 Cu1 107.4(2)
C50 O10 Cu1 107.7(3)
C51 O11 Lu1 154.4(3)
C58 O13 Lu1 146.6(3)
H1WA O1W H1WB 108.3
N2 C1 C2 120.0(4)
N2 C1 C6 121.1(4)
C2 C1 C6 118.8(4)
C1 C2 H2 120.1
C3 C2 C1 119.8(4)
C3 C2 H2 120.1
C2 C3 H3 119.3
C2 C3 C4 121.4(4)
C4 C3 H3 119.3
C3 C4 H4 120.0
C5 C4 C3 120.0(4)
C5 C4 H4 120.0
C4 C5 H5 119.9
C4 C5 C6 120.1(4)
C6 C5 H5 119.9
C5 C6 C1 119.8(4)
C5 C6 C7 122.1(4)
C7 C6 C1 118.1(4)
C6 C7 H7 120.2
C8 C7 C6 119.7(4)
C8 C7 H7 120.2
C7 C8 H8 120.3
C7 C8 C9 119.3(4)
C9 C8 H8 120.3
N2 C9 C8 123.1(4)
N2 C9 C10 115.9(4)
C8 C9 C10 121.0(4)
N1 C10 C9 114.5(3)
O2 C10 N1 124.5(4)
O2 C10 C9 121.0(4)
N4 C11 C12 120.6(4)
N4 C11 C16 120.2(4)
C12 C11 C16 119.1(4)
C11 C12 H12 120.2
C13 C12 C11 119.6(4)
C13 C12 H12 120.2
C12 C13 H13 119.3
C12 C13 C14 121.3(5)
C14 C13 H13 119.3
C13 C14 H14 120.0
C15 C14 C13 120.1(5)
C15 C14 H14 120.0
C14 C15 H15 119.5
C14 C15 C16 121.0(4)
C16 C15 H15 119.5
C15 C16 C11 118.9(4)
C17 C16 C11 118.8(4)
C17 C16 C15 122.3(4)
C16 C17 H17 120.2
C18 C17 C16 119.7(4)
C18 C17 H17 120.2
C17 C18 H18 120.8
C17 C18 C19 118.4(4)
C19 C18 H18 120.8
N4 C19 C18 124.0(4)
N4 C19 C20 116.5(4)
C18 C19 C20 119.5(4)
N3 C20 C19 114.3(4)
O4 C20 N3 124.3(4)
O4 C20 C19 121.4(4)
N6 C21 C22 119.8(4)
N6 C21 C26 120.3(4)
C22 C21 C26 119.9(4)
C21 C22 H22 120.4
C23 C22 C21 119.1(5)
C23 C22 H22 120.4
C22 C23 H23 119.4
C22 C23 C24 121.1(5)
C24 C23 H23 119.4
C23 C24 H24 119.9
C25 C24 C23 120.3(5)
C25 C24 H24 119.9
C24 C25 H25 119.6
C24 C25 C26 120.9(5)
C26 C25 H25 119.6
C25 C26 C21 118.6(4)
C27 C26 C21 118.3(4)
C27 C26 C25 123.0(5)
C26 C27 H27 119.6
C28 C27 C26 120.7(4)
C28 C27 H27 119.6
C27 C28 H28 120.8
C27 C28 C29 118.3(4)
C29 C28 H28 120.8
N6 C29 C28 123.7(4)
N6 C29 C30 115.0(4)
C28 C29 C30 121.3(4)
N5 C30 O6 126.8(4)
N5 C30 C29 114.0(4)
O6 C30 C29 119.2(4)
N8 C31 C32 119.8(4)
N8 C31 C36 121.0(4)
C32 C31 C36 119.2(4)
C31 C32 H32 119.8
C33 C32 C31 120.4(4)
C33 C32 H32 119.8
C32 C33 H33 119.9
C32 C33 C34 120.2(5)
C34 C33 H33 119.9
C33 C34 H34 119.6
C35 C34 C33 120.9(4)
C35 C34 H34 119.6
C34 C35 H35 119.7
C34 C35 C36 120.7(4)
C36 C35 H35 119.7
C35 C36 C31 118.6(4)
C37 C36 C31 118.5(4)
C37 C36 C35 123.0(4)
C36 C37 H37 120.2
C38 C37 C36 119.7(4)
C38 C37 H37 120.2
C37 C38 H38 120.6
C37 C38 C39 118.8(4)
C39 C38 H38 120.6
N8 C39 C38 123.8(4)
N8 C39 C40 116.3(3)
C38 C39 C40 119.9(4)
N7 C40 C39 114.1(4)
O8 C40 N7 125.2(4)
O8 C40 C39 120.7(3)
N10 C41 C42 120.2(4)
N10 C41 C46 120.2(4)
C42 C41 C46 119.6(4)
C41 C42 H42 120.2
C43 C42 C41 119.7(4)
C43 C42 H42 120.2
C42 C43 H43 119.4
C42 C43 C44 121.2(5)
C44 C43 H43 119.4
C43 C44 H44 119.8
C45 C44 C43 120.3(4)
C45 C44 H44 119.8
C44 C45 H45 119.7
C44 C45 C46 120.5(4)
C46 C45 H45 119.7
C45 C46 C41 118.7(4)
C47 C46 C41 119.0(4)
C47 C46 C45 122.3(4)
C46 C47 H47 120.2
C48 C47 C46 119.7(4)
C48 C47 H47 120.2
C47 C48 H48 120.8
C47 C48 C49 118.5(4)
C49 C48 H48 120.8
N10 C49 C48 124.2(4)
N10 C49 C50 116.6(4)
C48 C49 C50 119.3(4)
N9 C50 C49 113.8(4)
O10 C50 N9 125.4(4)
O10 C50 C49 120.8(4)
O11 C51 C52 120.8(4)
O11 C51 C56 122.5(4)
C56 C51 C52 116.7(4)
C51 C52 H52 119.3
C53 C52 C51 121.3(5)
C53 C52 H52 119.3
C52 C53 H53 119.2
C52 C53 C54 121.5(5)
C54 C53 H53 119.2
C53 C54 H54 120.9
C55 C54 C53 118.2(4)
C55 C54 H54 120.9
C54 C55 H55 119.0
C54 C55 C56 122.0(4)
C56 C55 H55 119.0
C51 C56 C55 120.1(4)
C51 C56 C57 120.4(4)
C55 C56 C57 119.4(4)
O12 C57 C56 125.5(5)
O12 C57 H57 117.3
C56 C57 H57 117.3
O13 C58 C59 120.5(4)
O13 C58 C63 122.0(4)
C63 C58 C59 117.5(4)
C58 C59 H59 119.2
C60 C59 C58 121.7(5)
C60 C59 H59 119.2
C59 C60 H60 119.6
C59 C60 C61 120.7(5)
C61 C60 H60 119.6
C60 C61 H61 120.5
C62 C61 C60 118.9(5)
C62 C61 H61 120.5
C61 C62 H62 119.1
C61 C62 C63 121.7(5)
C63 C62 H62 119.1
C58 C63 C62 119.4(4)
C58 C63 C64 120.3(4)
C62 C63 C64 120.2(4)
O14 C64 C63 126.0(5)
O14 C64 H64 117.0
C63 C64 H64 117.0
N11 C65 H65 118.3
N11 C65 C66 123.5(5)
C66 C65 H65 118.3
C65 C66 H66 120.6
C67 C66 C65 118.8(5)
C67 C66 H66 120.6
C66 C67 H67 120.7
C68 C67 C66 118.6(5)
C68 C67 H67 120.7
C67 C68 H68 120.2
C67 C68 C69 119.5(6)
C69 C68 H68 120.2
N11 C69 C68 122.5(6)
N11 C69 H69 118.7
C68 C69 H69 118.7
N12 C70 H70 118.1
N12 C70 C71 123.8(8)
C71 C70 H70 118.1
C70 C71 H71 121.3
C72 C71 C70 117.4(9)
C72 C71 H71 121.3
C71 C72 H72 120.2
C73 C72 C71 119.6(8)
C73 C72 H72 120.2
C72 C73 H73 121.1
C72 C73 C74 117.7(7)
C74 C73 H73 121.1
N12 C74 C73 126.3(7)
N12 C74 H74 116.9
C73 C74 H74 116.9
N13 C75 H75 118.3
N13 C75 C76 123.5(5)
C76 C75 H75 118.3
C75 C76 H76 120.5
C75 C76 C77 118.9(6)
C77 C76 H76 120.5
C76 C77 H77 120.6
C78 C77 C76 118.7(5)
C78 C77 H77 120.6
C77 C78 H78 120.9
C77 C78 C79 118.2(5)
C79 C78 H78 120.9
N13 C79 C78 123.8(5)
N13 C79 H79 118.1
C78 C79 H79 118.1
N14 C80 H80 118.6
N14 C80 C81 122.9(5)
C81 C80 H80 118.6
C80 C81 H81 120.8
C82 C81 C80 118.4(5)
C82 C81 H81 120.8
C81 C82 H82 120.4
C83 C82 C81 119.1(5)
C83 C82 H82 120.4
C82 C83 H83 120.5
C82 C83 C84 119.1(5)
C84 C83 H83 120.5
N14 C84 C83 123.1(5)
N14 C84 H84 118.4
C83 C84 H84 118.4
N15 C85 H85 118.9
N15 C85 C86 122.1(5)
C86 C85 H85 118.9
C85 C86 H86 120.5
C87 C86 C85 118.9(5)
C87 C86 H86 120.5
C86 C87 H87 120.2
C86 C87 C88 119.6(5)
C88 C87 H87 120.2
C87 C88 H88 121.0
C87 C88 C89 118.0(5)
C89 C88 H88 121.0
N15 C89 C88 123.2(5)
N15 C89 H89 118.4
C88 C89 H89 118.4
N16 C90 H90 117.6
N16 C90 C91 124.8(10)
C91 C90 H90 117.6
C90 C91 H91 122.4
C92 C91 C90 115.3(10)
C92 C91 H91 122.4
C91 C92 H92 119.7
C91 C92 C93 120.6(10)
C93 C92 H92 119.7
C92 C93 H93 120.9
C94 C93 C92 118.3(10)
C94 C93 H93 120.9
N16 C94 C93 122.8(10)
N16 C94 H94 118.6
C93 C94 H94 118.6
O15 S1 C95 104.3(4)
O16 S1 O15 115.1(5)
O16 S1 C95 103.4(3)
O17 S1 O15 112.9(4)
O17 S1 O16 113.9(3)
O17 S1 C95 105.7(3)
F1 C95 S1 106.6(5)
F1 C95 F3 111.1(6)
F2 C95 S1 110.6(4)
F2 C95 F1 111.4(6)
F2 C95 F3 108.5(6)
F3 C95 S1 108.7(5)

loop_
_geom_bond_atom_site_label_1
_geom_bond_atom_site_label_2
_geom_bond_distance
Lu1 O1 2.422(3)
Lu1 O3 2.376(3)
Lu1 O5 2.362(3)
Lu1 O7 2.367(3)
Lu1 O9 2.363(3)
Lu1 O11 2.151(3)
Lu1 O13 2.159(3)
Cu1 N1 1.901(3)
Cu1 N2 2.093(4)
Cu1 N11 2.241(4)
Cu1 O9 1.979(3)
Cu1 O10 1.930(3)
Cu2 N3 1.911(4)
Cu2 N4 2.082(3)
Cu2 N12 2.337(4)
Cu2 O1 1.972(3)
Cu2 O2 1.947(3)
Cu3 N5 1.911(3)
Cu3 N6 2.059(4)
Cu3 N13 2.213(4)
Cu3 O3 1.974(3)
Cu3 O4 1.949(3)
Cu4 N7 1.908(3)
Cu4 N8 2.100(3)
Cu4 N14 2.227(3)
Cu4 O5 1.987(3)
Cu4 O6 1.945(3)
Cu5 N9 1.911(3)
Cu5 N10 2.093(3)
Cu5 N15 2.273(3)
Cu5 O7 1.968(3)
Cu5 O8 1.947(3)
N1 O1 1.384(4)
N1 C10 1.300(5)
N2 C1 1.375(5)
N2 C9 1.337(5)
N3 O3 1.385(4)
N3 C20 1.311(5)
N4 C11 1.377(5)
N4 C19 1.328(5)
N5 O5 1.389(4)
N5 C30 1.287(6)
N6 C21 1.380(5)
N6 C29 1.333(5)
N7 O7 1.381(4)
N7 C40 1.302(5)
N8 C31 1.375(5)
N8 C39 1.342(5)
N9 O9 1.388(4)
N9 C50 1.300(5)
N10 C41 1.375(5)
N10 C49 1.329(6)
N11 C65 1.328(6)
N11 C69 1.324(7)
N12 C70 1.322(9)
N12 C74 1.315(8)
N13 C75 1.340(6)
N13 C79 1.330(6)
N14 C80 1.342(6)
N14 C84 1.332(6)
N15 C85 1.335(6)
N15 C89 1.336(6)
N16 C90 1.344(11)
N16 C94 1.299(11)
O2 C10 1.295(5)
O4 C20 1.288(5)
O6 C30 1.289(5)
O8 C40 1.296(5)
O10 C50 1.283(5)
O11 C51 1.300(5)
O12 C57 1.222(6)
O13 C58 1.310(5)
O14 C64 1.233(6)
O1W H1WA 0.8515
O1W H1WB 0.8494
C1 C2 1.419(6)
C1 C6 1.427(6)
C2 H2 0.9500
C2 C3 1.370(6)
C3 H3 0.9500
C3 C4 1.414(7)
C4 H4 0.9500
C4 C5 1.372(7)
C5 H5 0.9500
C5 C6 1.413(6)
C6 C7 1.414(6)
C7 H7 0.9500
C7 C8 1.366(6)
C8 H8 0.9500
C8 C9 1.406(6)
C9 C10 1.479(6)
C11 C12 1.409(7)
C11 C16 1.430(6)
C12 H12 0.9500
C12 C13 1.377(7)
C13 H13 0.9500
C13 C14 1.405(7)
C14 H14 0.9500
C14 C15 1.353(7)
C15 H15 0.9500
C15 C16 1.414(6)
C16 C17 1.414(7)
C17 H17 0.9500
C17 C18 1.367(6)
C18 H18 0.9500
C18 C19 1.410(6)
C19 C20 1.475(6)
C21 C22 1.420(7)
C21 C26 1.430(7)
C22 H22 0.9500
C22 C23 1.375(7)
C23 H23 0.9500
C23 C24 1.422(8)
C24 H24 0.9500
C24 C25 1.358(8)
C25 H25 0.9500
C25 C26 1.418(6)
C26 C27 1.400(7)
C27 H27 0.9500
C27 C28 1.358(6)
C28 H28 0.9500
C28 C29 1.406(6)
C29 C30 1.504(6)
C31 C32 1.417(6)
C31 C36 1.430(6)
C32 H32 0.9500
C32 C33 1.375(6)
C33 H33 0.9500
C33 C34 1.411(7)
C34 H34 0.9500
C34 C35 1.360(7)
C35 H35 0.9500
C35 C36 1.423(6)
C36 C37 1.416(6)
C37 H37 0.9500
C37 C38 1.366(6)
C38 H38 0.9500
C38 C39 1.409(6)
C39 C40 1.487(6)
C41 C42 1.411(6)
C41 C46 1.425(6)
C42 H42 0.9500
C42 C43 1.376(6)
C43 H43 0.9500
C43 C44 1.397(7)
C44 H44 0.9500
C44 C45 1.372(7)
C45 H45 0.9500
C45 C46 1.415(6)
C46 C47 1.407(7)
C47 H47 0.9500
C47 C48 1.361(6)
C48 H48 0.9500
C48 C49 1.405(6)
C49 C50 1.487(5)
C51 C52 1.425(7)
C51 C56 1.413(6)
C52 H52 0.9500
C52 C53 1.382(7)
C53 H53 0.9500
C53 C54 1.397(8)
C54 H54 0.9500
C54 C55 1.365(7)
C55 H55 0.9500
C55 C56 1.419(6)
C56 C57 1.449(7)
C57 H57 0.9500
C58 C59 1.420(6)
C58 C63 1.411(6)
C59 H59 0.9500
C59 C60 1.365(7)
C60 H60 0.9500
C60 C61 1.406(8)
C61 H61 0.9500
C61 C62 1.363(8)
C62 H62 0.9500
C62 C63 1.419(7)
C63 C64 1.438(7)
C64 H64 0.9500
C65 H65 0.9500
C65 C66 1.381(7)
C66 H66 0.9500
C66 C67 1.361(8)
C67 H67 0.9500
C67 C68 1.356(10)
C68 H68 0.9500
C68 C69 1.389(9)
C69 H69 0.9500
C70 H70 0.9500
C70 C71 1.400(12)
C71 H71 0.9500
C71 C72 1.394(12)
C72 H72 0.9500
C72 C73 1.328(11)
C73 H73 0.9500
C73 C74 1.381(9)
C74 H74 0.9500
C75 H75 0.9500
C75 C76 1.370(8)
C76 H76 0.9500
C76 C77 1.383(9)
C77 H77 0.9500
C77 C78 1.379(9)
C78 H78 0.9500
C78 C79 1.387(8)
C79 H79 0.9500
C80 H80 0.9500
C80 C81 1.384(7)
C81 H81 0.9500
C81 C82 1.375(8)
C82 H82 0.9500
C82 C83 1.369(8)
C83 H83 0.9500
C83 C84 1.373(7)
C84 H84 0.9500
C85 H85 0.9500
C85 C86 1.391(7)
C86 H86 0.9500
C86 C87 1.373(8)
C87 H87 0.9500
C87 C88 1.373(9)
C88 H88 0.9500
C88 C89 1.388(7)
C89 H89 0.9500
C90 H90 0.9500
C90 C91 1.384(13)
C91 H91 0.9500
C91 C92 1.375(15)
C92 H92 0.9500
C92 C93 1.396(14)
C93 H93 0.9500
C93 C94 1.374(12)
C94 H94 0.9500
S1 O15 1.405(5)
S1 O16 1.403(5)
S1 O17 1.397(4)
S1 C95 1.855(7)
C95 F1 1.337(8)
C95 F2 1.315(6)
C95 F3 1.339(6)

loop_
_geom_torsion_atom_site_label_1
_geom_torsion_atom_site_label_2
_geom_torsion_atom_site_label_3
_geom_torsion_atom_site_label_4
_geom_torsion
Lu1 O11 C51 C52 -11.8(10)
Lu1 O11 C51 C56 168.7(5)
Lu1 O13 C58 C59 -16.7(7)
Lu1 O13 C58 C63 162.3(3)
Cu1 N1 O1 Lu1 -27.2(4)
Cu1 N1 O1 Cu2 169.1(2)
Cu1 N1 C10 O2 -174.2(3)
Cu1 N1 C10 C9 3.7(5)
Cu1 N2 C1 C2 4.1(6)
Cu1 N2 C1 C6 -175.1(3)
Cu1 N2 C9 C8 178.8(3)
Cu1 N2 C9 C10 0.6(4)
Cu1 N11 C65 C66 171.7(4)
Cu1 N11 C69 C68 -172.0(6)
Cu1 O10 C50 N9 -1.3(5)
Cu1 O10 C50 C49 179.1(3)
Cu2 N3 O3 Lu1 -19.3(4)
Cu2 N3 O3 Cu3 172.3(2)
Cu2 N3 C20 O4 -176.6(3)
Cu2 N3 C20 C19 3.3(5)
Cu2 N4 C11 C12 6.1(6)
Cu2 N4 C11 C16 -176.3(3)
Cu2 N4 C19 C18 176.4(3)
Cu2 N4 C19 C20 -4.9(4)
Cu2 N12 C70 C71 171.4(3)
Cu2 N12 C74 C73 -172.3(4)
Cu2 O2 C10 N1 5.3(5)
Cu2 O2 C10 C9 -172.5(3)
Cu3 N5 O5 Lu1 -2.7(4)
Cu3 N5 O5 Cu4 -169.8(2)
Cu3 N5 C30 O6 173.1(3)
Cu3 N5 C30 C29 -6.6(5)
Cu3 N6 C21 C22 -3.8(7)
Cu3 N6 C21 C26 175.7(3)
Cu3 N6 C29 C28 -177.5(3)
Cu3 N6 C29 C30 2.4(4)
Cu3 N13 C75 C76 -173.0(4)
Cu3 N13 C79 C78 174.2(4)
Cu3 O4 C20 N3 3.9(5)
Cu3 O4 C20 C19 -175.9(3)
Cu4 N7 O7 Lu1 16.0(4)
Cu4 N7 O7 Cu5 -163.53(19)
Cu4 N7 C40 O8 171.9(3)
Cu4 N7 C40 C39 -5.9(5)
Cu4 N8 C31 C32 -3.6(6)
Cu4 N8 C31 C36 175.8(3)
Cu4 N8 C39 C38 -178.9(3)
Cu4 N8 C39 C40 -0.4(4)
Cu4 N14 C80 C81 173.4(4)
Cu4 N14 C84 C83 -173.6(4)
Cu4 O6 C30 N5 -3.7(5)
Cu4 O6 C30 C29 175.9(3)
Cu5 N9 O9 Lu1 5.3(4)
Cu5 N9 O9 Cu1 -177.39(19)
Cu5 N9 C50 O10 179.0(3)
Cu5 N9 C50 C49 -1.4(5)
Cu5 N10 C41 C42 -5.5(6)
Cu5 N10 C41 C46 175.8(3)
Cu5 N10 C49 C48 -175.2(4)
Cu5 N10 C49 C50 6.2(4)
Cu5 N15 C85 C86 -170.4(4)
Cu5 N15 C89 C88 170.9(4)
Cu5 O8 C40 N7 -7.8(5)
Cu5 O8 C40 C39 169.9(3)
N2 C1 C2 C3 -177.0(4)
N2 C1 C6 C5 176.4(4)
N2 C1 C6 C7 -2.6(6)
N2 C9 C10 N1 -2.7(5)
N2 C9 C10 O2 175.3(4)
N4 C11 C12 C13 177.5(4)
N4 C11 C16 C15 -177.9(4)
N4 C11 C16 C17 1.0(6)
N4 C19 C20 N3 1.5(5)
N4 C19 C20 O4 -178.6(4)
N6 C21 C22 C23 178.7(5)
N6 C21 C26 C25 -179.1(4)
N6 C21 C26 C27 2.5(7)
N6 C29 C30 N5 2.4(5)
N6 C29 C30 O6 -177.3(4)
N8 C31 C32 C33 178.2(4)
N8 C31 C36 C35 -177.9(4)
N8 C31 C36 C37 1.9(6)
N8 C39 C40 N7 3.9(5)
N8 C39 C40 O8 -174.0(3)
N10 C41 C42 C43 -178.7(4)
N10 C41 C46 C45 177.9(4)
N10 C41 C46 C47 -1.7(6)
N10 C49 C50 N9 -3.6(5)
N10 C49 C50 O10 176.0(4)
N11 C65 C66 C67 0.8(8)
N12 C70 C71 C72 1.6(3)
N13 C75 C76 C77 -1.0(9)
N14 C80 C81 C82 0.8(8)
N15 C85 C86 C87 -0.1(8)
N16 C90 C91 C92 4.3(14)
O1 N1 C10 O2 -1.9(6)
O1 N1 C10 C9 176.0(3)
O3 N3 C20 O4 0.2(6)
O3 N3 C20 C19 -180.0(3)
O5 N5 C30 O6 3.9(6)
O5 N5 C30 C29 -175.8(3)
O7 N7 C40 O8 -0.1(6)
O7 N7 C40 C39 -177.9(3)
O9 N9 C50 O10 -0.8(6)
O9 N9 C50 C49 178.9(3)
O11 C51 C52 C53 -176.9(5)
O11 C51 C56 C55 176.4(4)
O11 C51 C56 C57 -6.7(7)
O13 C58 C59 C60 178.8(5)
O13 C58 C63 C62 179.5(4)
O13 C58 C63 C64 -3.8(6)
C1 N2 C9 C8 3.0(6)
C1 N2 C9 C10 -175.2(3)
C1 C2 C3 C4 -0.2(7)
C1 C6 C7 C8 3.0(6)
C2 C1 C6 C5 -2.9(6)
C2 C1 C6 C7 178.2(4)
C2 C3 C4 C5 -1.4(7)
C3 C4 C5 C6 0.8(7)
C4 C5 C6 C1 1.3(6)
C4 C5 C6 C7 -179.8(4)
C5 C6 C7 C8 -175.9(4)
C6 C1 C2 C3 2.3(6)
C6 C7 C8 C9 -0.6(6)
C7 C8 C9 N2 -2.6(6)
C7 C8 C9 C10 175.5(4)
C8 C9 C10 N1 179.0(4)
C8 C9 C10 O2 -3.0(6)
C9 N2 C1 C2 178.8(4)
C9 N2 C1 C6 -0.4(6)
C10 N1 O1 Lu1 161.1(3)
C10 N1 O1 Cu2 -2.6(4)
C11 N4 C19 C18 0.6(6)
C11 N4 C19 C20 179.2(4)
C11 C12 C13 C14 0.2(8)
C11 C16 C17 C18 0.5(7)
C12 C11 C16 C15 -0.3(6)
C12 C11 C16 C17 178.6(4)
C12 C13 C14 C15 0.1(9)
C13 C14 C15 C16 -0.5(8)
C14 C15 C16 C11 0.6(7)
C14 C15 C16 C17 -178.3(5)
C15 C16 C17 C18 179.4(5)
C16 C11 C12 C13 -0.1(7)
C16 C17 C18 C19 -1.4(7)
C17 C18 C19 N4 0.9(7)
C17 C18 C19 C20 -177.7(4)
C18 C19 C20 N3 -179.8(4)
C18 C19 C20 O4 0.1(6)
C19 N4 C11 C12 -179.1(4)
C19 N4 C11 C16 -1.5(6)
C20 N3 O3 Lu1 164.3(3)
C20 N3 O3 Cu3 -4.1(4)
C21 N6 C29 C28 1.3(6)
C21 N6 C29 C30 -178.8(4)
C21 C22 C23 C24 0.9(10)
C21 C26 C27 C28 -0.5(7)
C22 C21 C26 C25 0.4(7)
C22 C21 C26 C27 -178.0(5)
C22 C23 C24 C25 -0.7(10)
C23 C24 C25 C26 0.2(9)
C24 C25 C26 C21 -0.1(8)
C24 C25 C26 C27 178.2(5)
C25 C26 C27 C28 -178.8(5)
C26 C21 C22 C23 -0.8(9)
C26 C27 C28 C29 -1.0(7)
C27 C28 C29 N6 0.6(7)
C27 C28 C29 C30 -179.3(4)
C28 C29 C30 N5 -177.6(4)
C28 C29 C30 O6 2.6(6)
C29 N6 C21 C22 177.6(5)
C29 N6 C21 C26 -2.9(7)
C30 N5 O5 Lu1 165.5(3)
C30 N5 O5 Cu4 -1.7(4)
C31 N8 C39 C38 -1.6(6)
C31 N8 C39 C40 176.9(3)
C31 C32 C33 C34 -0.4(7)
C31 C36 C37 C38 -0.8(6)
C32 C31 C36 C35 1.5(6)
C32 C31 C36 C37 -178.7(4)
C32 C33 C34 C35 1.8(8)
C33 C34 C35 C36 -1.6(8)
C34 C35 C36 C31 0.0(7)
C34 C35 C36 C37 -179.9(4)
C35 C36 C37 C38 179.0(4)
C36 C31 C32 C33 -1.2(6)
C36 C37 C38 C39 -1.3(6)
C37 C38 C39 N8 2.7(6)
C37 C38 C39 C40 -175.8(4)
C38 C39 C40 N7 -177.6(4)
C38 C39 C40 O8 4.5(6)
C39 N8 C31 C32 179.9(4)
C39 N8 C31 C36 -0.7(6)
C40 N7 O7 Lu1 -172.6(3)
C40 N7 O7 Cu5 7.9(4)
C41 N10 C49 C48 1.2(6)
C41 N10 C49 C50 -177.4(3)
C41 C42 C43 C44 0.1(7)
C41 C46 C47 C48 1.6(7)
C42 C41 C46 C45 -0.8(6)
C42 C41 C46 C47 179.6(4)
C42 C43 C44 C45 0.5(8)
C43 C44 C45 C46 -1.2(8)
C44 C45 C46 C41 1.4(7)
C44 C45 C46 C47 -179.0(5)
C45 C46 C47 C48 -178.0(5)
C46 C41 C42 C43 0.1(6)
C46 C47 C48 C49 -0.2(8)
C47 C48 C49 N10 -1.3(7)
C47 C48 C49 C50 177.3(4)
C48 C49 C50 N9 177.7(4)
C48 C49 C50 O10 -2.6(6)
C49 N10 C41 C42 179.1(4)
C49 N10 C41 C46 0.3(6)
C50 N9 O9 Lu1 -175.0(3)
C50 N9 O9 Cu1 2.3(4)
C51 C52 C53 C54 0.1(9)
C51 C56 C57 O12 177.7(5)
C52 C51 C56 C55 -3.2(6)
C52 C51 C56 C57 173.7(4)
C52 C53 C54 C55 -2.5(9)
C53 C54 C55 C56 2.0(8)
C54 C55 C56 C51 0.9(7)
C54 C55 C56 C57 -176.0(5)
C55 C56 C57 O12 -5.5(8)
C56 C51 C52 C53 2.7(8)
C58 C59 C60 C61 1.8(8)
C58 C63 C64 O14 179.5(5)
C59 C58 C63 C62 -1.4(6)
C59 C58 C63 C64 175.3(4)
C59 C60 C61 C62 -1.5(9)
C60 C61 C62 C63 -0.3(8)
C61 C62 C63 C58 1.8(7)
C61 C62 C63 C64 -175.0(5)
C62 C63 C64 O14 -3.8(8)
C63 C58 C59 C60 -0.3(7)
C65 N11 C69 C68 0.8(10)
C65 C66 C67 C68 -0.1(9)
C66 C67 C68 C69 -0.3(12)
C67 C68 C69 N11 -0.1(13)
C69 N11 C65 C66 -1.2(8)
C70 N12 C74 C73 -2.4(6)
C70 C71 C72 C73 -3.7(6)
C71 C72 C73 C74 2.9(8)
C72 C73 C74 N12 0.3(8)
C74 N12 C70 C71 1.4(3)
C75 N13 C79 C78 1.1(8)
C75 C76 C77 C78 0.7(9)
C76 C77 C78 C79 0.4(9)
C77 C78 C79 N13 -1.4(9)
C79 N13 C75 C76 0.0(8)
C80 N14 C84 C83 0.1(7)
C80 C81 C82 C83 -0.8(8)
C81 C82 C83 C84 0.6(8)
C82 C83 C84 N14 -0.2(8)
C84 N14 C80 C81 -0.4(7)
C85 N15 C89 C88 -1.1(8)
C85 C86 C87 C88 -1.7(9)
C86 C87 C88 C89 2.0(9)
C87 C88 C89 N15 -0.7(9)
C89 N15 C85 C86 1.5(7)
C90 N16 C94 C93 1.0(13)
C90 C91 C92 C93 -1.1(14)
C91 C92 C93 C94 -1.7(15)
C92 C93 C94 N16 1.9(14)
C94 N16 C90 C91 -4.3(13)
O15 S1 C95 F1 177.4(5)
O15 S1 C95 F2 56.2(6)
O15 S1 C95 F3 -62.8(6)
O16 S1 C95 F1 56.7(5)
O16 S1 C95 F2 -64.5(5)
O16 S1 C95 F3 176.6(5)
O17 S1 C95 F1 -63.3(5)
O17 S1 C95 F2 175.5(4)
O17 S1 C95 F3 56.6(5)

loop_
_smtbx_masks_void_nr
_smtbx_masks_void_average_x
_smtbx_masks_void_average_y
_smtbx_masks_void_average_z
_smtbx_masks_void_volume
_smtbx_masks_void_count_electrons
_smtbx_masks_void_content
1 0.000 0.000 0.000 356.5 188.7 2H2O
